data_4072227
loop_
_publ_author_name
'Pinkas, J.'
'C\'isa\<rov\'a, I.'
'Gyepes, R.'
'Hor\'a\<cek, M.'
'Kubi\<sta, J.'
'\<Cejka, J.'
'G\'omez-Ruiz, S.'
'Hey-Hawkins, E.'
'Mach, K.'

_publ_section_title
;
 Insertion of Internal Alkynes and Ethene into Permethylated Singly
 Tucked-in Titanocene
;
_journal_issue 21
_journal_name_full Organometallics
_journal_page_first 5532
_journal_paper_doi 10.1021/om800691f
_journal_volume 27
_journal_year 2008
_chemical_formula_moiety 'C31 H43 Si Ti'
_chemical_formula_sum 'C31 H43 Si Ti'
_chemical_formula_weight 491.64
_chemical_name_systematic
; 
 ? 
;
_space_group_IT_number 2
_symmetry_cell_setting triclinic
_symmetry_space_group_name_Hall '-P 1'
_symmetry_space_group_name_H-M 'P -1'
_atom_sites_solution_hydrogens geom
_atom_sites_solution_primary direct
_atom_sites_solution_secondary difmap
_audit_creation_method SHELXL-97
_cell_angle_alpha 99.8037(10)
_cell_angle_beta 90.9041(13)
_cell_angle_gamma 103.7740(12)
_cell_formula_units_Z 2
_cell_length_a 8.6571(2)
_cell_length_b 11.5401(3)
_cell_length_c 14.2383(3)
_cell_measurement_reflns_used 5856
_cell_measurement_temperature 150(2)
_cell_measurement_theta_max 27.48
_cell_measurement_theta_min 1.00
_cell_volume 1359.02(6)
_computing_cell_refinement 'HKL Scalepack (Otwinowski & Minor, 1997)'
_computing_data_collection 'Collect (Nonius BV, 1997-2000)'
_computing_data_reduction 'HKL Denzo and Scalepack (Otwinowski & Minor, 1997)'
_computing_molecular_graphics 'PLATON (Spek, 2001)'
_computing_structure_refinement 'SHELXL-97 (Sheldrick, 1997)'
_computing_structure_solution 'SIR97 (Altomare et al., 1994)'
_diffrn_ambient_temperature 150(2)
_diffrn_detector_area_resol_mean 9.091
_diffrn_measured_fraction_theta_full 0.993
_diffrn_measured_fraction_theta_max 0.993
_diffrn_measurement_device_type KappaCCD
_diffrn_measurement_method '\w and \p scans to fill the Ewald sphere'
_diffrn_radiation_monochromator 'horizontally mounted graphite crystal'
_diffrn_radiation_source 'fine-focus sealed tube'
_diffrn_radiation_type MoK\a
_diffrn_radiation_wavelength 0.71073
_diffrn_reflns_av_R_equivalents 0.0000
_diffrn_reflns_av_sigmaI/netI 0.0279
_diffrn_reflns_limit_h_max 11
_diffrn_reflns_limit_h_min -11
_diffrn_reflns_limit_k_max 14
_diffrn_reflns_limit_k_min -14
_diffrn_reflns_limit_l_max 18
_diffrn_reflns_limit_l_min -18
_diffrn_reflns_number 22685
_diffrn_reflns_theta_full 27.56
_diffrn_reflns_theta_max 27.56
_diffrn_reflns_theta_min 1.45
_exptl_absorpt_coefficient_mu 0.376
_exptl_absorpt_correction_type none
_exptl_crystal_colour brown
_exptl_crystal_density_diffrn 1.201
_exptl_crystal_density_method 'not measured'
_exptl_crystal_F_000 530
_refine_diff_density_max 0.361
_refine_diff_density_min -0.294
_refine_diff_density_rms 0.051
_refine_ls_extinction_method none
_refine_ls_goodness_of_fit_ref 1.021
_refine_ls_hydrogen_treatment restr
_refine_ls_matrix_type full
_refine_ls_number_parameters 310
_refine_ls_number_reflns 6236
_refine_ls_number_restraints 0
_refine_ls_restrained_S_all 1.021
_refine_ls_R_factor_all 0.0436
_refine_ls_R_factor_gt 0.0353
_refine_ls_shift/su_max 0.001
_refine_ls_shift/su_mean 0.000
_refine_ls_structure_factor_coef Fsqd
_refine_ls_weighting_details 'calc w=1/[\s^2^(Fo^2^)+(0.0422P)^2^+0.8583P] where P=(Fo^2^+2Fc^2^)/3'
_refine_ls_weighting_scheme calc
_refine_ls_wR_factor_gt 0.0882
_refine_ls_wR_factor_ref 0.0931
_reflns_number_gt 5370
_reflns_number_total 6236
_reflns_threshold_expression >2sigma(I)
_cod_data_source_file om800691f_si_002.cif
_cod_data_source_block jednonphtmsa
_cod_original_sg_symbol_H-M P-1
_cod_database_code 4072227

loop_
_symmetry_equiv_pos_as_xyz
'x, y, z'
'-x, -y, -z'

loop_
_atom_site_label
_atom_site_type_symbol
_atom_site_fract_x
_atom_site_fract_y
_atom_site_fract_z
_atom_site_U_iso_or_equiv
_atom_site_adp_type
_atom_site_occupancy
_atom_site_symmetry_multiplicity
_atom_site_calc_flag
_atom_site_refinement_flags
Ti1 Ti 0.76063(3) 0.26667(2) 0.744449(18) 0.01594(8) Uani 1 1 d .
C1 C 0.90998(17) 0.35456(13) 0.88408(10) 0.0173(3) Uani 1 1 d .
C2 C 0.74883(17) 0.33373(13) 0.91004(10) 0.0179(3) Uani 1 1 d .
C3 C 0.68421(18) 0.20695(14) 0.89531(11) 0.0198(3) Uani 1 1 d .
C4 C 0.80728(18) 0.14895(14) 0.86446(11) 0.0200(3) Uani 1 1 d .
C5 C 0.94719(18) 0.24043(14) 0.85714(10) 0.0193(3) Uani 1 1 d .
C6 C 1.01134(18) 0.47380(14) 0.86909(11) 0.0204(3) Uani 1 1 d .
H6A H 1.1137 0.4623 0.8441 0.024 Uiso 1 1 calc R
H6B H 1.0348 0.5306 0.9309 0.024 Uiso 1 1 calc R
C7 C 0.66331(19) 0.42696(15) 0.95421(11) 0.0238(3) Uani 1 1 d .
H7A H 0.5636 0.4169 0.9167 0.036 Uiso 1 1 calc R
H7B H 0.7309 0.5084 0.9549 0.036 Uiso 1 1 calc R
H7C H 0.6397 0.4163 1.0197 0.036 Uiso 1 1 calc R
C8 C 0.5218(2) 0.14547(16) 0.92179(13) 0.0289(4) Uani 1 1 d .
H8A H 0.5230 0.1469 0.9908 0.043 Uiso 1 1 calc R
H8B H 0.4926 0.0612 0.8880 0.043 Uiso 1 1 calc R
H8C H 0.4437 0.1882 0.9038 0.043 Uiso 1 1 calc R
C9 C 0.7980(2) 0.01641(15) 0.86159(13) 0.0290(4) Uani 1 1 d .
H9A H 0.8745 -0.0090 0.8176 0.043 Uiso 1 1 calc R
H9B H 0.6901 -0.0312 0.8396 0.043 Uiso 1 1 calc R
H9C H 0.8233 0.0033 0.9257 0.043 Uiso 1 1 calc R
C10 C 1.11133(19) 0.22240(16) 0.83892(13) 0.0294(4) Uani 1 1 d .
H10A H 1.1542 0.2636 0.7868 0.044 Uiso 1 1 calc R
H10B H 1.1055 0.1355 0.8213 0.044 Uiso 1 1 calc R
H10C H 1.1811 0.2563 0.8969 0.044 Uiso 1 1 calc R
C11 C 0.85908(17) 0.22073(14) 0.59252(10) 0.0197(3) Uani 1 1 d .
C12 C 0.71463(17) 0.25611(14) 0.57870(10) 0.0201(3) Uani 1 1 d .
C13 C 0.58797(18) 0.16755(14) 0.60622(11) 0.0218(3) Uani 1 1 d .
C14 C 0.65355(18) 0.07647(14) 0.63469(11) 0.0229(3) Uani 1 1 d .
C15 C 0.82082(18) 0.10823(14) 0.62454(11) 0.0210(3) Uani 1 1 d .
C16 C 1.02253(18) 0.28817(16) 0.57113(12) 0.0264(3) Uani 1 1 d .
H16A H 1.0425 0.2606 0.5045 0.040 Uiso 1 1 calc R
H16B H 1.1028 0.2724 0.6133 0.040 Uiso 1 1 calc R
H16C H 1.0286 0.3754 0.5817 0.040 Uiso 1 1 calc R
C17 C 0.7013(2) 0.35766(16) 0.52854(12) 0.0265(3) Uani 1 1 d .
H17A H 0.7039 0.3315 0.4595 0.040 Uiso 1 1 calc R
H17B H 0.7907 0.4279 0.5505 0.040 Uiso 1 1 calc R
H17C H 0.6008 0.3800 0.5428 0.040 Uiso 1 1 calc R
C18 C 0.41110(19) 0.15713(17) 0.59441(13) 0.0311(4) Uani 1 1 d .
H18A H 0.3930 0.2202 0.5605 0.047 Uiso 1 1 calc R
H18B H 0.3670 0.1673 0.6574 0.047 Uiso 1 1 calc R
H18C H 0.3586 0.0771 0.5577 0.047 Uiso 1 1 calc R
C19 C 0.5566(2) -0.04099(16) 0.65694(14) 0.0330(4) Uani 1 1 d .
H19A H 0.5036 -0.0250 0.7164 0.050 Uiso 1 1 calc R
H19B H 0.6267 -0.0946 0.6643 0.050 Uiso 1 1 calc R
H19C H 0.4763 -0.0800 0.6047 0.050 Uiso 1 1 calc R
C20 C 0.9330(2) 0.02828(16) 0.63075(12) 0.0295(4) Uani 1 1 d .
H20A H 0.9085 -0.0136 0.6850 0.044 Uiso 1 1 calc R
H20B H 1.0429 0.0779 0.6395 0.044 Uiso 1 1 calc R
H20C H 0.9210 -0.0316 0.5717 0.044 Uiso 1 1 calc R
C21 C 0.92673(17) 0.52794(13) 0.79878(10) 0.0177(3) Uani 1 1 d .
C22 C 0.78419(17) 0.46665(13) 0.75220(10) 0.0178(3) Uani 1 1 d .
Si1 Si 0.64373(5) 0.56002(4) 0.72354(3) 0.02062(10) Uani 1 1 d .
C23 C 0.4333(2) 0.46414(17) 0.70855(15) 0.0343(4) Uani 1 1 d .
H23A H 0.4160 0.4125 0.7573 0.051 Uiso 1 1 calc R
H23B H 0.4152 0.4131 0.6450 0.051 Uiso 1 1 calc R
H23C H 0.3590 0.5168 0.7156 0.051 Uiso 1 1 calc R
C24 C 0.6711(2) 0.64609(17) 0.62111(13) 0.0306(4) Uani 1 1 d .
H24A H 0.6821 0.5912 0.5624 0.046 Uiso 1 1 calc R
H24B H 0.7671 0.7128 0.6347 0.046 Uiso 1 1 calc R
H24C H 0.5782 0.6790 0.6131 0.046 Uiso 1 1 calc R
C25 C 0.6422(2) 0.68183(16) 0.82981(13) 0.0313(4) Uani 1 1 d .
H25A H 0.5613 0.7251 0.8177 0.047 Uiso 1 1 calc R
H25B H 0.7472 0.7390 0.8405 0.047 Uiso 1 1 calc R
H25C H 0.6174 0.6447 0.8865 0.047 Uiso 1 1 calc R
C26 C 1.01517(17) 0.65410(14) 0.79138(11) 0.0191(3) Uani 1 1 d .
C27 C 1.04857(18) 0.68426(14) 0.70169(11) 0.0220(3) Uani 1 1 d .
H27 H 1.0146 0.6242 0.6461 0.026 Uiso 1 1 calc R
C28 C 1.13069(19) 0.80073(15) 0.69214(12) 0.0260(3) Uani 1 1 d .
H28 H 1.1516 0.8197 0.6305 0.031 Uiso 1 1 calc R
C29 C 1.18190(19) 0.88900(15) 0.77290(13) 0.0265(3) Uani 1 1 d .
H29 H 1.2363 0.9689 0.7667 0.032 Uiso 1 1 calc R
C30 C 1.1534(2) 0.86015(15) 0.86232(13) 0.0301(4) Uani 1 1 d .
H30 H 1.1895 0.9202 0.9177 0.036 Uiso 1 1 calc R
C31 C 1.0721(2) 0.74372(15) 0.87174(12) 0.0273(3) Uani 1 1 d .
H31 H 1.0550 0.7247 0.9337 0.033 Uiso 1 1 calc R

loop_
_atom_site_aniso_label
_atom_site_aniso_U_11
_atom_site_aniso_U_22
_atom_site_aniso_U_33
_atom_site_aniso_U_23
_atom_site_aniso_U_13
_atom_site_aniso_U_12
Ti1 0.01672(13) 0.01609(13) 0.01417(13) 0.00087(9) 0.00024(9) 0.00371(10)
C1 0.0183(7) 0.0202(7) 0.0124(6) 0.0023(5) -0.0015(5) 0.0035(6)
C2 0.0201(7) 0.0203(7) 0.0126(7) 0.0016(5) 0.0002(5) 0.0049(6)
C3 0.0216(7) 0.0208(7) 0.0164(7) 0.0041(6) 0.0014(6) 0.0034(6)
C4 0.0240(7) 0.0189(7) 0.0172(7) 0.0034(6) -0.0005(6) 0.0050(6)
C5 0.0200(7) 0.0223(7) 0.0163(7) 0.0040(6) -0.0001(5) 0.0061(6)
C6 0.0195(7) 0.0204(7) 0.0189(7) 0.0033(6) -0.0020(6) 0.0009(6)
C7 0.0261(8) 0.0257(8) 0.0198(8) 0.0007(6) 0.0039(6) 0.0094(6)
C8 0.0255(8) 0.0287(9) 0.0304(9) 0.0082(7) 0.0065(7) 0.0000(7)
C9 0.0400(10) 0.0194(8) 0.0285(9) 0.0056(6) 0.0018(7) 0.0082(7)
C10 0.0228(8) 0.0325(9) 0.0344(9) 0.0036(7) -0.0006(7) 0.0113(7)
C11 0.0184(7) 0.0249(8) 0.0147(7) 0.0002(6) 0.0011(5) 0.0054(6)
C12 0.0193(7) 0.0248(8) 0.0143(7) -0.0012(6) -0.0011(5) 0.0054(6)
C13 0.0180(7) 0.0253(8) 0.0177(7) -0.0045(6) -0.0004(5) 0.0028(6)
C14 0.0229(7) 0.0212(7) 0.0200(7) -0.0037(6) 0.0029(6) 0.0016(6)
C15 0.0226(7) 0.0227(7) 0.0164(7) -0.0013(6) 0.0014(6) 0.0064(6)
C16 0.0185(7) 0.0348(9) 0.0248(8) 0.0055(7) 0.0031(6) 0.0038(6)
C17 0.0300(8) 0.0322(9) 0.0190(8) 0.0048(6) -0.0009(6) 0.0110(7)
C18 0.0189(8) 0.0365(10) 0.0323(9) -0.0045(7) -0.0012(6) 0.0036(7)
C19 0.0332(9) 0.0237(8) 0.0365(10) -0.0006(7) 0.0085(8) -0.0005(7)
C20 0.0340(9) 0.0317(9) 0.0260(9) 0.0016(7) 0.0049(7) 0.0164(7)
C21 0.0204(7) 0.0168(7) 0.0149(7) 0.0019(5) 0.0025(5) 0.0032(5)
C22 0.0199(7) 0.0188(7) 0.0143(7) 0.0026(5) 0.0014(5) 0.0045(6)
Si1 0.0193(2) 0.0196(2) 0.0231(2) 0.00468(16) -0.00039(16) 0.00451(16)
C23 0.0217(8) 0.0318(9) 0.0471(11) 0.0033(8) 0.0024(7) 0.0049(7)
C24 0.0316(9) 0.0327(9) 0.0328(9) 0.0147(7) -0.0002(7) 0.0118(7)
C25 0.0371(9) 0.0248(8) 0.0333(9) 0.0013(7) 0.0026(7) 0.0130(7)
C26 0.0165(7) 0.0197(7) 0.0198(7) 0.0033(6) -0.0008(5) 0.0023(6)
C27 0.0216(7) 0.0224(8) 0.0201(7) 0.0031(6) 0.0001(6) 0.0023(6)
C28 0.0255(8) 0.0251(8) 0.0273(8) 0.0089(7) 0.0041(6) 0.0031(6)
C29 0.0221(8) 0.0188(7) 0.0368(9) 0.0061(7) 0.0017(7) 0.0012(6)
C30 0.0333(9) 0.0219(8) 0.0290(9) -0.0014(7) -0.0030(7) -0.0005(7)
C31 0.0341(9) 0.0234(8) 0.0202(8) 0.0027(6) 0.0003(7) -0.0003(7)

loop_
_atom_type_symbol
_atom_type_description
_atom_type_scat_dispersion_real
_atom_type_scat_dispersion_imag
_atom_type_scat_source
C C 0.0033 0.0016 'International Tables Vol C Tables 4.2.6.8 and 6.1.1.4'
H H 0.0000 0.0000 'International Tables Vol C Tables 4.2.6.8 and 6.1.1.4'
Si Si 0.0817 0.0704 'International Tables Vol C Tables 4.2.6.8 and 6.1.1.4'
Ti Ti 0.2776 0.4457 'International Tables Vol C Tables 4.2.6.8 and 6.1.1.4'

loop_
_geom_angle_atom_site_label_1
_geom_angle_atom_site_label_2
_geom_angle_atom_site_label_3
_geom_angle
C22 Ti1 C1 75.93(5)
C22 Ti1 C11 99.37(5)
C1 Ti1 C11 126.35(5)
C22 Ti1 C5 108.60(5)
C1 Ti1 C5 35.48(5)
C11 Ti1 C5 106.68(5)
C22 Ti1 C12 84.18(5)
C1 Ti1 C12 149.79(5)
C11 Ti1 C12 35.12(5)
C5 Ti1 C12 141.78(5)
C22 Ti1 C2 78.13(5)
C1 Ti1 C2 35.55(5)
C11 Ti1 C2 161.90(5)
C5 Ti1 C2 58.38(5)
C12 Ti1 C2 157.77(5)
C22 Ti1 C13 105.94(6)
C1 Ti1 C13 175.37(5)
C11 Ti1 C13 57.85(5)
C5 Ti1 C13 144.17(5)
C12 Ti1 C13 34.70(5)
C2 Ti1 C13 140.21(5)
C22 Ti1 C3 110.73(5)
C1 Ti1 C3 58.18(5)
C11 Ti1 C3 149.07(5)
C5 Ti1 C3 57.62(5)
C12 Ti1 C3 151.92(5)
C2 Ti1 C3 34.35(5)
C13 Ti1 C3 117.28(5)
C22 Ti1 C14 139.15(6)
C1 Ti1 C14 144.65(6)
C11 Ti1 C14 57.11(5)
C5 Ti1 C14 110.10(5)
C12 Ti1 C14 57.09(6)
C2 Ti1 C14 134.69(5)
C13 Ti1 C14 34.13(6)
C3 Ti1 C14 100.69(5)
C22 Ti1 C15 133.64(5)
C1 Ti1 C15 124.96(5)
C11 Ti1 C15 34.27(5)
C5 Ti1 C15 91.60(5)
C12 Ti1 C15 57.19(5)
C2 Ti1 C15 144.53(5)
C13 Ti1 C15 56.86(5)
C3 Ti1 C15 115.28(5)
C14 Ti1 C15 33.93(5)
C22 Ti1 C4 131.94(5)
C1 Ti1 C4 57.85(5)
C11 Ti1 C4 117.50(5)
C5 Ti1 C4 34.40(5)
C12 Ti1 C4 143.32(5)
C2 Ti1 C4 57.09(5)
C13 Ti1 C4 119.22(5)
C3 Ti1 C4 34.08(5)
C14 Ti1 C4 88.45(5)
C15 Ti1 C4 87.54(5)
C5 C1 C2 108.34(13)
C5 C1 C6 125.33(13)
C2 C1 C6 125.31(13)
C5 C1 Ti1 74.99(8)
C2 C1 Ti1 74.95(8)
C6 C1 Ti1 107.26(9)
C3 C2 C1 107.90(13)
C3 C2 C7 124.59(14)
C1 C2 C7 127.28(14)
C3 C2 Ti1 74.98(8)
C1 C2 Ti1 69.49(8)
C7 C2 Ti1 125.52(10)
C2 C3 C4 108.03(13)
C2 C3 C8 125.34(14)
C4 C3 C8 126.05(14)
C2 C3 Ti1 70.67(8)
C4 C3 Ti1 73.75(9)
C8 C3 Ti1 128.07(11)
C5 C4 C3 108.16(13)
C5 C4 C9 126.20(14)
C3 C4 C9 124.40(14)
C5 C4 Ti1 69.86(8)
C3 C4 Ti1 72.17(9)
C9 C4 Ti1 133.60(11)
C1 C5 C4 107.50(13)
C1 C5 C10 125.15(14)
C4 C5 C10 126.77(14)
C1 C5 Ti1 69.53(8)
C4 C5 Ti1 75.74(9)
C10 C5 Ti1 126.94(11)
C1 C6 C21 110.70(12)
C1 C6 H6A 109.5
C21 C6 H6A 109.5
C1 C6 H6B 109.5
C21 C6 H6B 109.5
H6A C6 H6B 108.1
C2 C7 H7A 109.5
C2 C7 H7B 109.5
H7A C7 H7B 109.5
C2 C7 H7C 109.5
H7A C7 H7C 109.5
H7B C7 H7C 109.5
C3 C8 H8A 109.5
C3 C8 H8B 109.5
H8A C8 H8B 109.5
C3 C8 H8C 109.5
H8A C8 H8C 109.5
H8B C8 H8C 109.5
C4 C9 H9A 109.5
C4 C9 H9B 109.5
H9A C9 H9B 109.5
C4 C9 H9C 109.5
H9A C9 H9C 109.5
H9B C9 H9C 109.5
C5 C10 H10A 109.5
C5 C10 H10B 109.5
H10A C10 H10B 109.5
C5 C10 H10C 109.5
H10A C10 H10C 109.5
H10B C10 H10C 109.5
C15 C11 C12 108.10(13)
C15 C11 C16 126.15(14)
C12 C11 C16 125.65(15)
C15 C11 Ti1 75.92(9)
C12 C11 Ti1 72.62(8)
C16 C11 Ti1 120.12(10)
C13 C12 C11 107.89(14)
C13 C12 C17 127.25(14)
C11 C12 C17 124.12(14)
C13 C12 Ti1 73.86(9)
C11 C12 Ti1 72.26(8)
C17 C12 Ti1 127.25(11)
C14 C13 C12 107.87(13)
C14 C13 C18 123.66(15)
C12 C13 C18 127.86(15)
C14 C13 Ti1 74.48(9)
C12 C13 Ti1 71.43(8)
C18 C13 Ti1 126.86(11)
C13 C14 C15 108.25(14)
C13 C14 C19 124.37(15)
C15 C14 C19 126.78(15)
C13 C14 Ti1 71.38(8)
C15 C14 Ti1 73.13(8)
C19 C14 Ti1 128.19(11)
C11 C15 C14 107.82(14)
C11 C15 C20 125.30(14)
C14 C15 C20 126.18(15)
C11 C15 Ti1 69.81(8)
C14 C15 Ti1 72.94(8)
C20 C15 Ti1 130.22(11)
C11 C16 H16A 109.5
C11 C16 H16B 109.5
H16A C16 H16B 109.5
C11 C16 H16C 109.5
H16A C16 H16C 109.5
H16B C16 H16C 109.5
C12 C17 H17A 109.5
C12 C17 H17B 109.5
H17A C17 H17B 109.5
C12 C17 H17C 109.5
H17A C17 H17C 109.5
H17B C17 H17C 109.5
C13 C18 H18A 109.5
C13 C18 H18B 109.5
H18A C18 H18B 109.5
C13 C18 H18C 109.5
H18A C18 H18C 109.5
H18B C18 H18C 109.5
C14 C19 H19A 109.5
C14 C19 H19B 109.5
H19A C19 H19B 109.5
C14 C19 H19C 109.5
H19A C19 H19C 109.5
H19B C19 H19C 109.5
C15 C20 H20A 109.5
C15 C20 H20B 109.5
H20A C20 H20B 109.5
C15 C20 H20C 109.5
H20A C20 H20C 109.5
H20B C20 H20C 109.5
C22 C21 C26 125.65(14)
C22 C21 C6 122.12(13)
C26 C21 C6 112.20(12)
C21 C22 Si1 117.08(11)
C21 C22 Ti1 108.34(10)
Si1 C22 Ti1 134.01(8)
C23 Si1 C25 104.19(9)
C23 Si1 C24 106.46(9)
C25 Si1 C24 103.04(8)
C23 Si1 C22 109.82(8)
C25 Si1 C22 109.24(7)
C24 Si1 C22 122.50(7)
Si1 C23 H23A 109.5
Si1 C23 H23B 109.5
H23A C23 H23B 109.5
Si1 C23 H23C 109.5
H23A C23 H23C 109.5
H23B C23 H23C 109.5
Si1 C24 H24A 109.5
Si1 C24 H24B 109.5
H24A C24 H24B 109.5
Si1 C24 H24C 109.5
H24A C24 H24C 109.5
H24B C24 H24C 109.5
Si1 C25 H25A 109.5
Si1 C25 H25B 109.5
H25A C25 H25B 109.5
Si1 C25 H25C 109.5
H25A C25 H25C 109.5
H25B C25 H25C 109.5
C27 C26 C31 117.71(14)
C27 C26 C21 119.75(13)
C31 C26 C21 122.49(14)
C28 C27 C26 121.30(15)
C28 C27 H27 119.4
C26 C27 H27 119.4
C29 C28 C27 119.84(16)
C29 C28 H28 120.1
C27 C28 H28 120.1
C30 C29 C28 119.72(15)
C30 C29 H29 120.1
C28 C29 H29 120.1
C29 C30 C31 120.36(16)
C29 C30 H30 119.8
C31 C30 H30 119.8
C30 C31 C26 121.01(16)
C30 C31 H31 119.5
C26 C31 H31 119.5

loop_
_geom_bond_atom_site_label_1
_geom_bond_atom_site_label_2
_geom_bond_distance
Ti1 C22 2.2512(15)
Ti1 C1 2.2936(14)
Ti1 C11 2.3600(15)
Ti1 C5 2.3646(15)
Ti1 C12 2.3647(15)
Ti1 C2 2.3648(14)
Ti1 C13 2.3963(15)
Ti1 C3 2.4204(15)
Ti1 C14 2.4365(15)
Ti1 C15 2.4389(15)
Ti1 C4 2.4410(15)
C1 C5 1.421(2)
C1 C2 1.424(2)
C1 C6 1.497(2)
C2 C3 1.414(2)
C2 C7 1.505(2)
C3 C4 1.425(2)
C3 C8 1.502(2)
C4 C5 1.423(2)
C4 C9 1.506(2)
C5 C10 1.505(2)
C6 C21 1.529(2)
C6 H6A 0.9900
C6 H6B 0.9900
C7 H7A 0.9800
C7 H7B 0.9800
C7 H7C 0.9800
C8 H8A 0.9800
C8 H8B 0.9800
C8 H8C 0.9800
C9 H9A 0.9800
C9 H9B 0.9800
C9 H9C 0.9800
C10 H10A 0.9800
C10 H10B 0.9800
C10 H10C 0.9800
C11 C15 1.416(2)
C11 C12 1.425(2)
C11 C16 1.507(2)
C12 C13 1.420(2)
C12 C17 1.498(2)
C13 C14 1.419(2)
C13 C18 1.512(2)
C14 C15 1.423(2)
C14 C19 1.502(2)
C15 C20 1.501(2)
C16 H16A 0.9800
C16 H16B 0.9800
C16 H16C 0.9800
C17 H17A 0.9800
C17 H17B 0.9800
C17 H17C 0.9800
C18 H18A 0.9800
C18 H18B 0.9800
C18 H18C 0.9800
C19 H19A 0.9800
C19 H19B 0.9800
C19 H19C 0.9800
C20 H20A 0.9800
C20 H20B 0.9800
C20 H20C 0.9800
C21 C22 1.364(2)
C21 C26 1.497(2)
C22 Si1 1.8879(15)
Si1 C23 1.8805(18)
Si1 C25 1.8844(17)
Si1 C24 1.8873(18)
C23 H23A 0.9800
C23 H23B 0.9800
C23 H23C 0.9800
C24 H24A 0.9800
C24 H24B 0.9800
C24 H24C 0.9800
C25 H25A 0.9800
C25 H25B 0.9800
C25 H25C 0.9800
C26 C27 1.397(2)
C26 C31 1.399(2)
C27 C28 1.393(2)
C27 H27 0.9500
C28 C29 1.388(2)
C28 H28 0.9500
C29 C30 1.381(3)
C29 H29 0.9500
C30 C31 1.390(2)
C30 H30 0.9500
C31 H31 0.9500
